data_1547304
loop_
_publ_author_name
'Yang, Qianqian'
'Ma, Wenjing'
'Wang, Gaopeng'
'Bao, Wenli'
'Dong, Xiaoshu'
'Liang, Xuefeng'
'Zhu, Lizhi'
'Lee, Chi-Sing'

_publ_section_title
;
 Tunable Cyclization Strategy for the Synthesis of Zizaene-,
 allo-Cedrane-, seco-Kaurane-, and seco-Atesane-Type Skeletons.
;
_journal_issue 19
_journal_name_full 'Organic letters'
_journal_page_first 5324
_journal_page_last 5327
_journal_paper_doi 10.1021/acs.orglett.7b02610
_journal_volume 19
_journal_year 2017
_chemical_formula_moiety 'C19 H30 O3 Si'
_chemical_formula_sum 'C19 H30 O3 Si'
_chemical_formula_weight 334.52
_chemical_name_systematic
; 
 ? 
;
_space_group_IT_number 14
_symmetry_cell_setting monoclinic
_symmetry_space_group_name_Hall '-P 2yn'
_symmetry_space_group_name_H-M 'P 1 21/n 1'
_atom_sites_solution_hydrogens geom
_atom_sites_solution_primary direct
_atom_sites_solution_secondary difmap
_audit_creation_method SHELXL-97
_cell_angle_alpha 90.00
_cell_angle_beta 95.7546(29)
_cell_angle_gamma 90.00
_cell_formula_units_Z 4
_cell_length_a 7.2951(3)
_cell_length_b 25.7751(10)
_cell_length_c 10.6210(5)
_cell_measurement_reflns_used 4987
_cell_measurement_temperature 296(2)
_cell_measurement_theta_max 20.46
_cell_measurement_theta_min 2.49
_cell_volume 1987.02(15)
_computing_cell_refinement 'Bruker APEX2'
_computing_data_collection 'Bruker APEX2'
_computing_data_reduction 'Bruker SAINT'
_computing_molecular_graphics 'Bruker SHELXTL'
_computing_publication_material 'Bruker SHELXTL'
_computing_structure_refinement 'SHELXL-97 (Sheldrick, 1997)'
_computing_structure_solution 'SHELXS-97 (Sheldrick, 1990)'
_diffrn_ambient_temperature 296(2)
_diffrn_measured_fraction_theta_full 0.999
_diffrn_measured_fraction_theta_max 0.999
_diffrn_measurement_device_type 'CCD area detector'
_diffrn_measurement_method 'phi and omega scans'
_diffrn_radiation_monochromator graphite
_diffrn_radiation_source 'fine-focus sealed tube'
_diffrn_radiation_type MoK\a
_diffrn_radiation_wavelength 0.71073
_diffrn_reflns_av_R_equivalents 0.0599
_diffrn_reflns_av_sigmaI/netI 0.0330
_diffrn_reflns_limit_h_max 8
_diffrn_reflns_limit_h_min -8
_diffrn_reflns_limit_k_max 30
_diffrn_reflns_limit_k_min -30
_diffrn_reflns_limit_l_max 11
_diffrn_reflns_limit_l_min -12
_diffrn_reflns_number 26348
_diffrn_reflns_theta_full 24.71
_diffrn_reflns_theta_max 24.71
_diffrn_reflns_theta_min 2.92
_exptl_absorpt_coefficient_mu 0.130
_exptl_absorpt_correction_T_max 0.9770
_exptl_absorpt_correction_T_min 0.9499
_exptl_absorpt_correction_type multi-scan
_exptl_absorpt_process_details 'SAINT ver. 8.34A; BRUKER SADABS'
_exptl_crystal_colour colourless
_exptl_crystal_density_diffrn 1.118
_exptl_crystal_density_method 'not measured'
_exptl_crystal_description Prism
_exptl_crystal_F_000 728
_exptl_crystal_size_max 0.40
_exptl_crystal_size_mid 0.40
_exptl_crystal_size_min 0.18
_refine_diff_density_max 0.277
_refine_diff_density_min -0.214
_refine_diff_density_rms 0.040
_refine_ls_extinction_method none
_refine_ls_goodness_of_fit_ref 1.032
_refine_ls_hydrogen_treatment constr
_refine_ls_matrix_type full
_refine_ls_number_parameters 213
_refine_ls_number_reflns 3396
_refine_ls_number_restraints 0
_refine_ls_restrained_S_all 1.032
_refine_ls_R_factor_all 0.1252
_refine_ls_R_factor_gt 0.0836
_refine_ls_shift/su_max 0.000
_refine_ls_shift/su_mean 0.000
_refine_ls_structure_factor_coef Fsqd
_refine_ls_weighting_details 'calc w=1/[\s^2^(Fo^2^)+(0.0513P)^2^+2.4756P] where P=(Fo^2^+2Fc^2^)/3'
_refine_ls_weighting_scheme calc
_refine_ls_wR_factor_gt 0.1757
_refine_ls_wR_factor_ref 0.1987
_reflns_number_gt 2129
_reflns_number_total 3396
_reflns_threshold_expression >2sigma(I)
_cod_data_source_file ol7b02610_si_002.cif
_cod_data_source_block PUSLCS09
_cod_depositor_comments
;
The following automatic conversions were performed:

'_symmetry_cell_setting' value 'Monoclinic' changed to 'monoclinic'
according to
/home/data/users/saulius/crontab/automatic-downloads/rss-feeds/ACS/lib/dictionaries/cif_core.dic
dictionary named 'cif_core.dic' version 2.4.2 from 2011-04-26.

Automatic conversion script
Id: cif_fix_values 4973 2017-02-22 13:04:09Z antanas 

 Adding full bibliography for 1547300--1547304.cif.
;
_cod_original_sg_symbol_H-M 'P 21/n'
_cod_database_code 1547304

loop_
_symmetry_equiv_pos_as_xyz
'x, y, z'
'-x+1/2, y+1/2, -z+1/2'
'-x, -y, -z'
'x-1/2, -y-1/2, z-1/2'

loop_
_atom_site_label
_atom_site_type_symbol
_atom_site_fract_x
_atom_site_fract_y
_atom_site_fract_z
_atom_site_U_iso_or_equiv
_atom_site_adp_type
_atom_site_occupancy
_atom_site_symmetry_multiplicity
_atom_site_calc_flag
_atom_site_refinement_flags
Si1 Si -0.04798(18) 0.31663(5) 0.02013(12) 0.0815(4) Uani 1 1 d .
O1 O 0.2887(6) 0.53851(15) 0.4749(5) 0.1438(18) Uani 1 1 d .
O2 O -0.1104(7) 0.43416(14) 0.0556(5) 0.185(3) Uani 1 1 d .
O3 O 0.0299(4) 0.34238(10) 0.1556(3) 0.0817(9) Uani 1 1 d .
C1 C 0.3056(8) 0.5264(2) 0.3652(7) 0.1072(19) Uani 1 1 d .
C2 C 0.4104(13) 0.5592(2) 0.2831(8) 0.169(4) Uani 1 1 d .
H2A H 0.4677 0.5876 0.3325 0.203 Uiso 1 1 calc R
H2B H 0.3266 0.5739 0.2158 0.203 Uiso 1 1 calc R
C3 C 0.5543(14) 0.5286(3) 0.2274(7) 0.191(5) Uani 1 1 d .
H3A H 0.6496 0.5192 0.2938 0.230 Uiso 1 1 calc R
H3B H 0.6104 0.5500 0.1666 0.230 Uiso 1 1 calc R
C4 C 0.4782(11) 0.4795(3) 0.1618(5) 0.166(3) Uani 1 1 d .
H4A H 0.3918 0.4887 0.0899 0.199 Uiso 1 1 calc R
H4B H 0.5781 0.4600 0.1309 0.199 Uiso 1 1 calc R
C5 C 0.3820(6) 0.44641(15) 0.2531(4) 0.0689(11) Uani 1 1 d .
H5A H 0.4739 0.4366 0.3226 0.083 Uiso 1 1 calc R
C6 C 0.2299(6) 0.47588(16) 0.3098(5) 0.0846(14) Uani 1 1 d .
C7 C 0.0705(9) 0.48637(19) 0.2072(8) 0.182(4) Uani 1 1 d .
H7A H -0.0300 0.5031 0.2447 0.219 Uiso 1 1 calc R
H7B H 0.1117 0.5096 0.1438 0.219 Uiso 1 1 calc R
C8 C 0.0040(8) 0.43621(19) 0.1455(7) 0.133(2) Uani 1 1 d .
C9 C 0.3019(6) 0.39595(15) 0.1915(4) 0.0702(11) Uani 1 1 d .
H9A H 0.3197 0.3962 0.1022 0.084 Uiso 1 1 calc R
H9B H 0.3688 0.3665 0.2300 0.084 Uiso 1 1 calc R
C10 C 0.0971(6) 0.38939(14) 0.2059(4) 0.0699(11) Uani 1 1 d .
C11 C 0.1571(7) 0.4409(2) 0.4077(5) 0.1117(19) Uani 1 1 d .
H11A H 0.2572 0.4306 0.4696 0.134 Uiso 1 1 calc R
H11B H 0.0666 0.4595 0.4513 0.134 Uiso 1 1 calc R
C12 C 0.0698(6) 0.39344(19) 0.3442(5) 0.0910(15) Uani 1 1 d .
C13 C -0.0257(10) 0.3596(3) 0.4007(6) 0.173(4) Uani 1 1 d .
H13A H -0.0798 0.3317 0.3556 0.207 Uiso 1 1 calc R
H13B H -0.0399 0.3633 0.4863 0.207 Uiso 1 1 calc R
C14 C -0.3023(7) 0.3233(2) -0.0068(6) 0.132(2) Uani 1 1 d .
H14A H -0.3485 0.3017 -0.0764 0.199 Uiso 1 1 calc R
H14B H -0.3334 0.3589 -0.0260 0.199 Uiso 1 1 calc R
H14C H -0.3563 0.3130 0.0680 0.199 Uiso 1 1 calc R
C15 C 0.0648(9) 0.3437(2) -0.1151(5) 0.136(2) Uani 1 1 d .
H15A H 0.0235 0.3250 -0.1909 0.204 Uiso 1 1 calc R
H15B H 0.1961 0.3403 -0.0984 0.204 Uiso 1 1 calc R
H15C H 0.0330 0.3797 -0.1258 0.204 Uiso 1 1 calc R
C16 C 0.0171(7) 0.24682(17) 0.0442(4) 0.0859(13) Uani 1 1 d .
C17 C -0.0840(10) 0.2245(2) 0.1518(6) 0.133(2) Uani 1 1 d .
H17A H -0.2144 0.2252 0.1279 0.200 Uiso 1 1 calc R
H17B H -0.0558 0.2449 0.2268 0.200 Uiso 1 1 calc R
H17C H -0.0452 0.1893 0.1681 0.200 Uiso 1 1 calc R
C18 C -0.0351(9) 0.2149(2) -0.0759(5) 0.133(2) Uani 1 1 d .
H18A H -0.1659 0.2167 -0.0976 0.200 Uiso 1 1 calc R
H18B H 0.0010 0.1795 -0.0611 0.200 Uiso 1 1 calc R
H18C H 0.0268 0.2287 -0.1442 0.200 Uiso 1 1 calc R
C19 C 0.2243(8) 0.2417(2) 0.0791(6) 0.130(2) Uani 1 1 d .
H19A H 0.2596 0.2612 0.1546 0.195 Uiso 1 1 calc R
H19B H 0.2886 0.2547 0.0111 0.195 Uiso 1 1 calc R
H19C H 0.2551 0.2058 0.0935 0.195 Uiso 1 1 calc R

loop_
_atom_site_aniso_label
_atom_site_aniso_U_11
_atom_site_aniso_U_22
_atom_site_aniso_U_33
_atom_site_aniso_U_23
_atom_site_aniso_U_13
_atom_site_aniso_U_12
Si1 0.0859(9) 0.0752(8) 0.0784(8) -0.0034(6) -0.0153(6) -0.0044(7)
O1 0.114(3) 0.107(3) 0.211(5) -0.083(3) 0.015(3) -0.007(2)
O2 0.181(4) 0.082(2) 0.257(6) 0.008(3) -0.152(4) 0.006(3)
O3 0.101(2) 0.0600(17) 0.0803(19) -0.0110(14) -0.0105(16) -0.0022(15)
C1 0.095(4) 0.070(3) 0.147(5) -0.028(4) -0.029(4) 0.011(3)
C2 0.256(10) 0.084(5) 0.146(7) 0.030(4) -0.086(6) -0.066(6)
C3 0.289(12) 0.170(8) 0.123(6) -0.019(5) 0.061(7) -0.149(8)
C4 0.256(9) 0.157(6) 0.094(4) -0.019(4) 0.064(5) -0.120(6)
C5 0.078(3) 0.074(3) 0.055(2) 0.0023(19) 0.0051(19) -0.006(2)
C6 0.075(3) 0.054(2) 0.119(4) -0.016(2) -0.020(3) 0.011(2)
C7 0.162(6) 0.059(3) 0.292(9) -0.021(4) -0.145(6) 0.020(3)
C8 0.113(4) 0.066(3) 0.199(6) -0.005(4) -0.084(4) 0.010(3)
C9 0.087(3) 0.073(3) 0.052(2) -0.0002(19) 0.011(2) 0.003(2)
C10 0.072(3) 0.051(2) 0.083(3) -0.007(2) -0.009(2) 0.0068(19)
C11 0.102(4) 0.101(4) 0.141(5) -0.060(4) 0.058(3) -0.026(3)
C12 0.078(3) 0.088(3) 0.114(4) -0.041(3) 0.039(3) -0.013(2)
C13 0.213(7) 0.167(6) 0.158(6) -0.085(5) 0.123(6) -0.106(6)
C14 0.099(4) 0.111(4) 0.175(6) -0.011(4) -0.044(4) 0.000(3)
C15 0.186(6) 0.137(5) 0.081(4) 0.015(3) -0.010(4) -0.046(5)
C16 0.102(4) 0.075(3) 0.076(3) -0.022(2) -0.010(3) 0.001(3)
C17 0.193(7) 0.083(4) 0.127(5) 0.009(3) 0.027(5) -0.001(4)
C18 0.175(6) 0.109(4) 0.107(4) -0.043(3) -0.027(4) -0.001(4)
C19 0.125(5) 0.117(4) 0.140(5) -0.040(4) -0.030(4) 0.039(4)

loop_
_atom_type_symbol
_atom_type_description
_atom_type_scat_dispersion_real
_atom_type_scat_dispersion_imag
_atom_type_scat_source
C C 0.0033 0.0016 'International Tables Vol C Tables 4.2.6.8 and 6.1.1.4'
H H 0.0000 0.0000 'International Tables Vol C Tables 4.2.6.8 and 6.1.1.4'
O O 0.0106 0.0060 'International Tables Vol C Tables 4.2.6.8 and 6.1.1.4'
Si Si 0.0817 0.0704 'International Tables Vol C Tables 4.2.6.8 and 6.1.1.4'

loop_
_geom_angle_atom_site_label_1
_geom_angle_atom_site_label_2
_geom_angle_atom_site_label_3
_geom_angle
O3 Si1 C14 110.6(2)
O3 Si1 C15 112.7(2)
C14 Si1 C15 111.0(3)
O3 Si1 C16 102.08(17)
C14 Si1 C16 110.3(2)
C15 Si1 C16 109.9(3)
C10 O3 Si1 140.2(3)
O1 C1 C2 121.5(6)
O1 C1 C6 121.5(6)
C2 C1 C6 116.9(6)
C1 C2 C3 111.1(6)
C1 C2 H2A 109.4
C3 C2 H2A 109.4
C1 C2 H2B 109.4
C3 C2 H2B 109.4
H2A C2 H2B 108.0
C2 C3 C4 112.6(7)
C2 C3 H3A 109.1
C4 C3 H3A 109.1
C2 C3 H3B 109.1
C4 C3 H3B 109.1
H3A C3 H3B 107.8
C5 C4 C3 110.3(5)
C5 C4 H4A 109.6
C3 C4 H4A 109.6
C5 C4 H4B 109.6
C3 C4 H4B 109.6
H4A C4 H4B 108.1
C4 C5 C6 112.1(5)
C4 C5 C9 112.6(4)
C6 C5 C9 109.2(3)
C4 C5 H5A 107.6
C6 C5 H5A 107.6
C9 C5 H5A 107.6
C1 C6 C11 112.7(5)
C1 C6 C5 109.4(4)
C11 C6 C5 107.2(3)
C1 C6 C7 110.2(4)
C11 C6 C7 107.4(5)
C5 C6 C7 109.8(5)
C8 C7 C6 110.2(4)
C8 C7 H7A 109.6
C6 C7 H7A 109.6
C8 C7 H7B 109.6
C6 C7 H7B 109.6
H7A C7 H7B 108.1
O2 C8 C10 123.5(4)
O2 C8 C7 123.3(4)
C10 C8 C7 113.1(4)
C10 C9 C5 112.6(3)
C10 C9 H9A 109.1
C5 C9 H9A 109.1
C10 C9 H9B 109.1
C5 C9 H9B 109.1
H9A C9 H9B 107.8
O3 C10 C8 114.2(3)
O3 C10 C12 111.0(4)
C8 C10 C12 105.2(4)
O3 C10 C9 111.6(3)
C8 C10 C9 106.0(4)
C12 C10 C9 108.5(3)
C12 C11 C6 109.8(4)
C12 C11 H11A 109.7
C6 C11 H11A 109.7
C12 C11 H11B 109.7
C6 C11 H11B 109.7
H11A C11 H11B 108.2
C13 C12 C10 122.2(4)
C13 C12 C11 124.1(5)
C10 C12 C11 113.7(4)
C12 C13 H13A 120.0
C12 C13 H13B 120.0
H13A C13 H13B 120.0
Si1 C14 H14A 109.5
Si1 C14 H14B 109.5
H14A C14 H14B 109.5
Si1 C14 H14C 109.5
H14A C14 H14C 109.5
H14B C14 H14C 109.5
Si1 C15 H15A 109.5
Si1 C15 H15B 109.5
H15A C15 H15B 109.5
Si1 C15 H15C 109.5
H15A C15 H15C 109.5
H15B C15 H15C 109.5
C19 C16 C18 108.2(4)
C19 C16 C17 109.0(5)
C18 C16 C17 108.7(4)
C19 C16 Si1 110.4(4)
C18 C16 Si1 111.3(3)
C17 C16 Si1 109.2(3)
C16 C17 H17A 109.5
C16 C17 H17B 109.5
H17A C17 H17B 109.5
C16 C17 H17C 109.5
H17A C17 H17C 109.5
H17B C17 H17C 109.5
C16 C18 H18A 109.5
C16 C18 H18B 109.5
H18A C18 H18B 109.5
C16 C18 H18C 109.5
H18A C18 H18C 109.5
H18B C18 H18C 109.5
C16 C19 H19A 109.5
C16 C19 H19B 109.5
H19A C19 H19B 109.5
C16 C19 H19C 109.5
H19A C19 H19C 109.5
H19B C19 H19C 109.5

loop_
_geom_bond_atom_site_label_1
_geom_bond_atom_site_label_2
_geom_bond_distance
Si1 O3 1.634(3)
Si1 C14 1.857(5)
Si1 C15 1.861(6)
Si1 C16 1.872(5)
O1 C1 1.224(7)
O2 C8 1.205(6)
O3 C10 1.394(4)
C1 C2 1.481(9)
C1 C6 1.511(6)
C2 C3 1.483(11)
C2 H2A 0.9700
C2 H2B 0.9700
C3 C4 1.522(8)
C3 H3A 0.9700
C3 H3B 0.9700
C4 C5 1.515(6)
C4 H4A 0.9700
C4 H4B 0.9700
C5 C6 1.518(6)
C5 C9 1.544(5)
C5 H5A 0.9800
C6 C11 1.512(7)
C6 C7 1.536(6)
C7 C8 1.507(7)
C7 H7A 0.9700
C7 H7B 0.9700
C8 C10 1.497(6)
C9 C10 1.526(6)
C9 H9A 0.9700
C9 H9B 0.9700
C10 C12 1.506(6)
C11 C12 1.506(6)
C11 H11A 0.9700
C11 H11B 0.9700
C12 C13 1.300(7)
C13 H13A 0.9300
C13 H13B 0.9300
C14 H14A 0.9600
C14 H14B 0.9600
C14 H14C 0.9600
C15 H15A 0.9600
C15 H15B 0.9600
C15 H15C 0.9600
C16 C19 1.526(7)
C16 C18 1.533(6)
C16 C17 1.534(7)
C17 H17A 0.9600
C17 H17B 0.9600
C17 H17C 0.9600
C18 H18A 0.9600
C18 H18B 0.9600
C18 H18C 0.9600
C19 H19A 0.9600
C19 H19B 0.9600
C19 H19C 0.9600

loop_
_geom_hbond_atom_site_label_D
_geom_hbond_atom_site_label_H
_geom_hbond_atom_site_label_A
_geom_hbond_distance_DH
_geom_hbond_distance_HA
_geom_hbond_distance_DA
_geom_hbond_angle_DHA
_geom_hbond_site_symmetry_A
C7 H7B O2 0.97 2.57 3.497(10) 160.9 3_565

loop_
_geom_torsion_atom_site_label_1
_geom_torsion_atom_site_label_2
_geom_torsion_atom_site_label_3
_geom_torsion_atom_site_label_4
_geom_torsion
C14 Si1 O3 C10 -91.5(5)
C15 Si1 O3 C10 33.4(5)
C16 Si1 O3 C10 151.2(4)
O1 C1 C2 C3 126.2(7)
C6 C1 C2 C3 -50.3(8)
C1 C2 C3 C4 52.1(9)
C2 C3 C4 C5 -56.2(10)
C3 C4 C5 C6 56.5(8)
C3 C4 C5 C9 180.0(6)
O1 C1 C6 C11 -7.3(7)
C2 C1 C6 C11 169.2(5)
O1 C1 C6 C5 -126.5(6)
C2 C1 C6 C5 50.1(6)
O1 C1 C6 C7 112.7(7)
C2 C1 C6 C7 -70.7(7)
C4 C5 C6 C1 -52.2(6)
C9 C5 C6 C1 -177.6(4)
C4 C5 C6 C11 -174.7(4)
C9 C5 C6 C11 59.9(4)
C4 C5 C6 C7 68.9(5)
C9 C5 C6 C7 -56.5(5)
C1 C6 C7 C8 176.0(6)
C11 C6 C7 C8 -60.8(7)
C5 C6 C7 C8 55.4(8)
C6 C7 C8 O2 -174.1(8)
C6 C7 C8 C10 4.8(9)
C4 C5 C9 C10 -125.9(5)
C6 C5 C9 C10 -0.8(5)
Si1 O3 C10 C8 36.8(7)
Si1 O3 C10 C12 155.5(4)
Si1 O3 C10 C9 -83.3(5)
O2 C8 C10 O3 -4.9(10)
C7 C8 C10 O3 176.2(6)
O2 C8 C10 C12 -126.8(8)
C7 C8 C10 C12 54.3(7)
O2 C8 C10 C9 118.4(7)
C7 C8 C10 C9 -60.5(7)
C5 C9 C10 O3 -176.8(3)
C5 C9 C10 C8 58.3(5)
C5 C9 C10 C12 -54.3(4)
C1 C6 C11 C12 175.3(4)
C5 C6 C11 C12 -64.2(5)
C7 C6 C11 C12 53.7(5)
O3 C10 C12 C13 -8.0(7)
C8 C10 C12 C13 115.9(7)
C9 C10 C12 C13 -131.0(6)
O3 C10 C12 C11 174.0(4)
C8 C10 C12 C11 -62.0(5)
C9 C10 C12 C11 51.0(5)
C6 C11 C12 C13 -170.7(6)
C6 C11 C12 C10 7.2(6)
O3 Si1 C16 C19 -56.9(4)
C14 Si1 C16 C19 -174.5(4)
C15 Si1 C16 C19 62.9(4)
O3 Si1 C16 C18 -177.2(4)
C14 Si1 C16 C18 65.3(5)
C15 Si1 C16 C18 -57.4(5)
O3 Si1 C16 C17 62.8(4)
C14 Si1 C16 C17 -54.7(4)
C15 Si1 C16 C17 -177.4(4)
